data_2226351
loop_
_publ_author_name
'Wang, Zhi-jian'
'Jia, Wei-min'
'Yao, Hong-guo'
'Qiu, Hong'
'Wang, Wei'

_publ_section_title
;
 2-(4-Bromophenyl)quinoxaline
;
_journal_coeditor_code ZS2039
_journal_issue 6
_journal_name_full 'Acta Crystallographica Section E'
_journal_page_first o1380
_journal_paper_doi 10.1107/S160053681001723X
_journal_volume 66
_journal_year 2010
_chemical_formula_iupac 'C14 H9 Br N2'
_chemical_formula_moiety 'C14 H9 Br N2'
_chemical_formula_sum 'C14 H9 Br N2'
_chemical_formula_weight 285.14
_chemical_melting_point 418
_chemical_name_systematic
;
2-(4-Bromophenyl)quinoxaline
;
_space_group_IT_number 14
_symmetry_cell_setting monoclinic
_symmetry_space_group_name_Hall '-P 2ybc'
_symmetry_space_group_name_H-M 'P 1 21/c 1'
_atom_sites_solution_hydrogens geom
_atom_sites_solution_primary direct
_atom_sites_solution_secondary difmap
_cell_angle_alpha 90.00
_cell_angle_beta 109.53(3)
_cell_angle_gamma 90.00
_cell_formula_units_Z 4
_cell_length_a 13.959(3)
_cell_length_b 5.9031(12)
_cell_length_c 14.497(3)
_cell_measurement_reflns_used 3221
_cell_measurement_temperature 153(2)
_cell_measurement_theta_max 27.886
_cell_measurement_theta_min 2.863
_cell_volume 1125.8(5)
_computing_cell_refinement '<i>CrystalClear</i> (Rigaku/MSC, 2005)'
_computing_data_collection '<i>CrystalClear</i> (Rigaku/MSC, 2005)'
_computing_data_reduction '<i>CrystalClear</i> (Rigaku/MSC, 2005)'
_computing_molecular_graphics '<i>SHELXTL</i> (Sheldrick, 2008)'
_computing_publication_material '<i>SHELXTL</i> (Sheldrick, 2008)'
_computing_structure_refinement '<i>SHELXL97</i> (Sheldrick, 2008)'
_computing_structure_solution '<i>SHELXS97</i> (Sheldrick, 2008)'
_diffrn_ambient_temperature 153(2)
_diffrn_detector_area_resol_mean 7.31
_diffrn_measured_fraction_theta_full 0.999
_diffrn_measured_fraction_theta_max 0.998
_diffrn_measurement_device_type 'Rigaku <b>Model name?</b> CCD area-detector'
_diffrn_measurement_method '\f and \w scans'
_diffrn_radiation_monochromator multilayer
_diffrn_radiation_source 'rotating anode'
_diffrn_radiation_type 'Mo K\a'
_diffrn_radiation_wavelength 0.71073
_diffrn_reflns_av_R_equivalents 0.0518
_diffrn_reflns_av_sigmaI/netI 0.0666
_diffrn_reflns_limit_h_max 11
_diffrn_reflns_limit_h_min -18
_diffrn_reflns_limit_k_max 7
_diffrn_reflns_limit_k_min -7
_diffrn_reflns_limit_l_max 19
_diffrn_reflns_limit_l_min -19
_diffrn_reflns_number 8910
_diffrn_reflns_theta_full 25.00
_diffrn_reflns_theta_max 27.88
_diffrn_reflns_theta_min 2.86
_diffrn_standards_number 0
_exptl_absorpt_coefficient_mu 3.626
_exptl_absorpt_correction_T_max 0.7132
_exptl_absorpt_correction_T_min 0.5308
_exptl_absorpt_correction_type multi-scan
_exptl_absorpt_process_details '(<i>REQAB</i>; Jacobson, 1998)'
_exptl_crystal_colour colorless
_exptl_crystal_density_diffrn 1.682
_exptl_crystal_density_method 'not measured'
_exptl_crystal_description prism
_exptl_crystal_F_000 568
_exptl_crystal_size_max 0.20
_exptl_crystal_size_mid 0.18
_exptl_crystal_size_min 0.10
_refine_diff_density_max 0.763
_refine_diff_density_min -0.687
_refine_ls_extinction_coef 0.0540(17)
_refine_ls_extinction_expression Fc^*^=kFc[1+0.001xFc^2^\l^3^/sin(2\q)]^-1/4^
_refine_ls_extinction_method '<i>SHELXL97</i> (Sheldrick, 2008)'
_refine_ls_goodness_of_fit_ref 0.956
_refine_ls_hydrogen_treatment constr
_refine_ls_matrix_type full
_refine_ls_number_parameters 155
_refine_ls_number_reflns 2683
_refine_ls_number_restraints 0
_refine_ls_restrained_S_all 0.956
_refine_ls_R_factor_all 0.0498
_refine_ls_R_factor_gt 0.0322
_refine_ls_shift/su_max 0.001
_refine_ls_shift/su_mean 0.000
_refine_ls_structure_factor_coef Fsqd
_refine_ls_weighting_details 'w=1/[\s^2^(Fo^2^)+(0.0337P)^2^] where P=(Fo^2^+2Fc^2^)/3'
_refine_ls_weighting_scheme calc
_refine_ls_wR_factor_gt 0.0694
_refine_ls_wR_factor_ref 0.0745
_reflns_number_gt 1763
_reflns_number_total 2683
_reflns_threshold_expression I>2\s(I)
_cod_data_source_file zs2039.cif
_cod_data_source_block I
_cod_original_cell_volume 1125.9(4)
_cod_original_sg_symbol_H-M 'P 21/c'
_cod_database_code 2226351
_cod_database_fobs_code 2226351

loop_
_symmetry_equiv_pos_as_xyz
'x, y, z'
'-x, y+1/2, -z+1/2'
'-x, -y, -z'
'x, -y-1/2, z-1/2'

loop_
_atom_site_type_symbol
_atom_site_label
_atom_site_fract_x
_atom_site_fract_y
_atom_site_fract_z
_atom_site_U_iso_or_equiv
_atom_site_adp_type
_atom_site_calc_flag
_atom_site_refinement_flags
_atom_site_occupancy
_atom_site_disorder_assembly
_atom_site_disorder_group
Br Br1 0.460263(18) 1.10538(4) 0.33474(2) 0.03213(13) Uani d . 1 . .
N N1 -0.12149(15) 0.6560(3) 0.02060(15) 0.0218(5) Uani d . 1 . .
N N2 -0.05847(15) 1.0700(3) 0.12055(14) 0.0169(4) Uani d . 1 . .
C C1 0.00712(17) 0.9095(4) 0.11986(16) 0.0150(5) Uani d . 1 . .
C C2 -0.02653(17) 0.7012(4) 0.07034(17) 0.0210(6) Uani d . 1 . .
H H2 0.0229 0.5882 0.0736 0.025 Uiso calc R 1 . .
C C3 -0.19054(16) 0.8203(4) 0.02054(16) 0.0160(5) Uani d . 1 . .
C C4 -0.29514(17) 0.7808(4) -0.02863(17) 0.0204(6) Uani d . 1 . .
H H4 -0.3168 0.6436 -0.0636 0.024 Uiso calc R 1 . .
C C5 -0.36496(18) 0.9398(4) -0.02576(17) 0.0213(6) Uani d . 1 . .
H H5 -0.4352 0.9126 -0.0588 0.026 Uiso calc R 1 . .
C C6 -0.33379(19) 1.1438(4) 0.02573(18) 0.0229(6) Uani d . 1 . .
H H6 -0.3833 1.2523 0.0279 0.028 Uiso calc R 1 . .
C C7 -0.23291(17) 1.1877(4) 0.07274(17) 0.0176(5) Uani d . 1 . .
H H7 -0.2126 1.3275 0.1060 0.021 Uiso calc R 1 . .
C C8 -0.15888(16) 1.0252(4) 0.07190(15) 0.0150(5) Uani d . 1 . .
C C9 0.11683(17) 0.9532(4) 0.17107(16) 0.0157(5) Uani d . 1 . .
C C10 0.19145(17) 0.7987(4) 0.16884(17) 0.0186(5) Uani d . 1 . .
H H10 0.1721 0.6609 0.1337 0.022 Uiso calc R 1 . .
C C11 0.29343(17) 0.8427(4) 0.21702(18) 0.0206(6) Uani d . 1 . .
H H11 0.3437 0.7360 0.2152 0.025 Uiso calc R 1 . .
C C12 0.32117(17) 1.0434(4) 0.26773(17) 0.0186(5) Uani d . 1 . .
C C13 0.24914(17) 1.2017(4) 0.27042(17) 0.0196(5) Uani d . 1 . .
H H13 0.2692 1.3406 0.3045 0.023 Uiso calc R 1 . .
C C14 0.14782(18) 1.1554(4) 0.22297(16) 0.0186(5) Uani d . 1 . .
H H14 0.0980 1.2627 0.2255 0.022 Uiso calc R 1 . .

loop_
_atom_site_aniso_label
_atom_site_aniso_U_11
_atom_site_aniso_U_22
_atom_site_aniso_U_33
_atom_site_aniso_U_12
_atom_site_aniso_U_13
_atom_site_aniso_U_23
Br1 0.01429(15) 0.0399(2) 0.03931(19) -0.00711(11) 0.00519(12) -0.00733(13)
N1 0.0176(11) 0.0191(10) 0.0248(11) 0.0017(8) 0.0021(9) -0.0045(9)
N2 0.0157(10) 0.0175(10) 0.0176(9) 0.0015(8) 0.0054(9) -0.0003(8)
C1 0.0153(11) 0.0153(12) 0.0148(11) 0.0002(9) 0.0058(10) 0.0002(9)
C2 0.0158(12) 0.0198(12) 0.0246(13) 0.0035(10) 0.0029(11) -0.0052(11)
C3 0.0148(12) 0.0172(11) 0.0147(11) 0.0002(9) 0.0031(10) 0.0018(9)
C4 0.0188(13) 0.0194(12) 0.0193(11) -0.0026(10) 0.0015(11) 0.0002(10)
C5 0.0115(12) 0.0273(14) 0.0216(12) 0.0004(9) 0.0009(10) 0.0039(10)
C6 0.0248(14) 0.0213(13) 0.0234(13) 0.0085(11) 0.0090(12) 0.0048(10)
C7 0.0188(12) 0.0135(11) 0.0209(12) 0.0022(10) 0.0070(11) 0.0018(10)
C8 0.0149(12) 0.0165(12) 0.0141(11) -0.0005(9) 0.0053(10) 0.0022(9)
C9 0.0149(12) 0.0169(12) 0.0151(11) -0.0009(9) 0.0048(10) 0.0013(9)
C10 0.0173(12) 0.0158(11) 0.0227(12) -0.0020(10) 0.0068(10) -0.0043(10)
C11 0.0156(12) 0.0210(13) 0.0268(13) 0.0021(10) 0.0090(11) -0.0011(10)
C12 0.0124(11) 0.0229(13) 0.0198(12) -0.0047(9) 0.0045(10) 0.0007(10)
C13 0.0212(13) 0.0171(11) 0.0203(12) -0.0051(10) 0.0068(11) -0.0018(10)
C14 0.0182(12) 0.0200(13) 0.0172(11) 0.0029(10) 0.0055(11) -0.0018(10)

loop_
_atom_type_symbol
_atom_type_description
_atom_type_scat_dispersion_real
_atom_type_scat_dispersion_imag
_atom_type_scat_source
C C 0.0033 0.0016
; International Tables
Vol. C, Tables 4.2.6.8 and 6.1.1.4
;
H H 0.0000 0.0000
; International Tables
Vol. C, Tables 4.2.6.8 and 6.1.1.4
;
N N 0.0061 0.0033
; International Tables
Vol. C, Tables 4.2.6.8 and 6.1.1.4
;
Br Br -0.2901 2.4595
; International Tables
Vol. C, Tables 4.2.6.8 and 6.1.1.4
;

loop_
_geom_angle_atom_site_label_1
_geom_angle_atom_site_label_2
_geom_angle_atom_site_label_3
_geom_angle_site_symmetry_1
_geom_angle_site_symmetry_3
_geom_angle
_geom_angle_publ_flag
C2 N1 C3 . . 116.11(19) ?
C1 N2 C8 . . 116.82(18) ?
N2 C1 C2 . . 120.8(2) ?
N2 C1 C9 . . 118.30(19) ?
C2 C1 C9 . . 120.9(2) ?
N1 C2 C1 . . 123.9(2) ?
N1 C2 H2 . . 118.0 ?
C1 C2 H2 . . 118.0 ?
N1 C3 C8 . . 120.74(19) ?
N1 C3 C4 . . 119.5(2) ?
C8 C3 C4 . . 119.7(2) ?
C5 C4 C3 . . 119.9(2) ?
C5 C4 H4 . . 120.0 ?
C3 C4 H4 . . 120.0 ?
C4 C5 C6 . . 120.5(2) ?
C4 C5 H5 . . 119.7 ?
C6 C5 H5 . . 119.7 ?
C7 C6 C5 . . 120.7(2) ?
C7 C6 H6 . . 119.7 ?
C5 C6 H6 . . 119.7 ?
C6 C7 C8 . . 120.1(2) ?
C6 C7 H7 . . 120.0 ?
C8 C7 H7 . . 120.0 ?
N2 C8 C3 . . 121.6(2) ?
N2 C8 C7 . . 119.4(2) ?
C3 C8 C7 . . 119.0(2) ?
C10 C9 C14 . . 118.1(2) ?
C10 C9 C1 . . 121.96(19) ?
C14 C9 C1 . . 119.9(2) ?
C11 C10 C9 . . 121.1(2) ?
C11 C10 H10 . . 119.5 ?
C9 C10 H10 . . 119.5 ?
C12 C11 C10 . . 119.2(2) ?
C12 C11 H11 . . 120.4 ?
C10 C11 H11 . . 120.4 ?
C11 C12 C13 . . 121.2(2) ?
C11 C12 Br1 . . 119.76(18) ?
C13 C12 Br1 . . 119.03(17) ?
C14 C13 C12 . . 119.1(2) ?
C14 C13 H13 . . 120.4 ?
C12 C13 H13 . . 120.4 ?
C13 C14 C9 . . 121.3(2) ?
C13 C14 H14 . . 119.4 ?
C9 C14 H14 . . 119.4 ?

loop_
_geom_bond_atom_site_label_1
_geom_bond_atom_site_label_2
_geom_bond_site_symmetry_2
_geom_bond_distance
_geom_bond_publ_flag
Br1 C12 . 1.894(2) ?
N1 C2 . 1.307(3) ?
N1 C3 . 1.367(3) ?
N2 C1 . 1.320(3) ?
N2 C8 . 1.368(3) ?
C1 C2 . 1.422(3) ?
C1 C9 . 1.484(3) ?
C2 H2 . 0.9500 ?
C3 C8 . 1.411(3) ?
C3 C4 . 1.414(3) ?
C4 C5 . 1.364(3) ?
C4 H4 . 0.9500 ?
C5 C6 . 1.407(3) ?
C5 H5 . 0.9500 ?
C6 C7 . 1.369(3) ?
C6 H6 . 0.9500 ?
C7 C8 . 1.413(3) ?
C7 H7 . 0.9500 ?
C9 C10 . 1.393(3) ?
C9 C14 . 1.400(3) ?
C10 C11 . 1.385(3) ?
C10 H10 . 0.9500 ?
C11 C12 . 1.379(3) ?
C11 H11 . 0.9500 ?
C12 C13 . 1.383(3) ?
C13 C14 . 1.378(3) ?
C13 H13 . 0.9500 ?
C14 H14 . 0.9500 ?

loop_
_geom_torsion_atom_site_label_1
_geom_torsion_atom_site_label_2
_geom_torsion_atom_site_label_3
_geom_torsion_atom_site_label_4
_geom_torsion_site_symmetry_1
_geom_torsion_site_symmetry_2
_geom_torsion_site_symmetry_3
_geom_torsion_site_symmetry_4
_geom_torsion
_geom_torsion_publ_flag
C8 N2 C1 C2 . . . . 0.1(3) ?
C8 N2 C1 C9 . . . . 179.40(19) ?
C3 N1 C2 C1 . . . . -2.1(3) ?
N2 C1 C2 N1 . . . . 2.2(4) ?
C9 C1 C2 N1 . . . . -177.1(2) ?
C2 N1 C3 C8 . . . . 0.0(3) ?
C2 N1 C3 C4 . . . . -177.7(2) ?
N1 C3 C4 C5 . . . . 177.3(2) ?
C8 C3 C4 C5 . . . . -0.4(3) ?
C3 C4 C5 C6 . . . . 0.1(4) ?
C4 C5 C6 C7 . . . . 0.8(4) ?
C5 C6 C7 C8 . . . . -1.5(4) ?
C1 N2 C8 C3 . . . . -2.2(3) ?
C1 N2 C8 C7 . . . . 178.0(2) ?
N1 C3 C8 N2 . . . . 2.2(3) ?
C4 C3 C8 N2 . . . . 179.9(2) ?
N1 C3 C8 C7 . . . . -177.9(2) ?
C4 C3 C8 C7 . . . . -0.2(3) ?
C6 C7 C8 N2 . . . . -179.0(2) ?
C6 C7 C8 C3 . . . . 1.2(3) ?
N2 C1 C9 C10 . . . . -176.0(2) ?
C2 C1 C9 C10 . . . . 3.3(4) ?
N2 C1 C9 C14 . . . . 3.5(3) ?
C2 C1 C9 C14 . . . . -177.2(2) ?
C14 C9 C10 C11 . . . . 0.4(4) ?
C1 C9 C10 C11 . . . . 179.9(2) ?
C9 C10 C11 C12 . . . . -0.2(4) ?
C10 C11 C12 C13 . . . . -0.6(4) ?
C10 C11 C12 Br1 . . . . 179.59(19) ?
C11 C12 C13 C14 . . . . 1.2(4) ?
Br1 C12 C13 C14 . . . . -179.02(17) ?
C12 C13 C14 C9 . . . . -1.0(4) ?
C10 C9 C14 C13 . . . . 0.2(4) ?
C1 C9 C14 C13 . . . . -179.4(2) ?

loop_
_cod_related_entry_id
_cod_related_entry_database
_cod_related_entry_code
1 ChemSpider 666286
